data_4106383
loop_
_publ_author_name
'Masashi Hashimoto'
'Satoshi Igawa'
'Masataka Yashima'
'Isao Kawata'
'Mikio Hoshino'
'Masahisa Osawa'

_publ_section_title
;
 Highly Efficient Green Organic Light-Emitting Diodes Containing
 Luminescent Three-Coordinate Copper(I) Complexes
;
_journal_name_full 'Journal of the American Chemical Society'
_journal_page_first 10348
_journal_page_last 10351
_journal_paper_doi 10.1021/ja202965y
_journal_volume 133
_journal_year 2011
_chemical_formula_sum 'C34 H32 Cu I P2'
_chemical_formula_weight 692.98
_chemical_name_systematic
; 
 ? 
;
_space_group_IT_number 14
_symmetry_cell_setting monoclinic
_symmetry_Int_Tables_number 14
_symmetry_space_group_name_Hall '-P 2ybc'
_symmetry_space_group_name_H-M 'P 1 21/c 1'
_atom_sites_solution_hydrogens geom
_atom_sites_solution_primary direct
_atom_sites_solution_secondary difmap
_audit_creation_method SHELXL-97
_cell_angle_alpha 90.00
_cell_angle_beta 102.835(2)
_cell_angle_gamma 90.00
_cell_formula_units_Z 4
_cell_length_a 15.1308(16)
_cell_length_b 11.0116(10)
_cell_length_c 18.3409(18)
_cell_measurement_reflns_used 11895
_cell_measurement_temperature 90
_cell_measurement_theta_max 32.58
_cell_measurement_theta_min 1.38
_cell_volume 2979.5(5)
_computing_cell_refinement CrystalClear
_computing_data_collection CrystalClear
_computing_data_reduction CrystalClear
_computing_molecular_graphics 'ORTEP-3 for Windows'
_computing_publication_material 'SHELXL-97 (Sheldrick, 2008)'
_computing_structure_refinement 'SHELXL-97 (Sheldrick, 2008)'
_computing_structure_solution SIR2004
_diffrn_ambient_temperature 90
_diffrn_detector_area_resol_mean 7.31
_diffrn_measured_fraction_theta_full 0.992
_diffrn_measured_fraction_theta_max 0.992
_diffrn_measurement_device_type 'Rigaku AFC-8 with Saturn70 CCD'
_diffrn_measurement_method \w-scan
_diffrn_radiation_monochromator confocal
_diffrn_radiation_source 'fine-focus rotating anode'
_diffrn_radiation_type MoK\a
_diffrn_radiation_wavelength 0.71073
_diffrn_reflns_av_R_equivalents 0.0350
_diffrn_reflns_av_sigmaI/netI 0.0531
_diffrn_reflns_limit_h_max 11
_diffrn_reflns_limit_h_min -21
_diffrn_reflns_limit_k_max 15
_diffrn_reflns_limit_k_min -15
_diffrn_reflns_limit_l_max 25
_diffrn_reflns_limit_l_min -24
_diffrn_reflns_number 23061
_diffrn_reflns_theta_full 30.03
_diffrn_reflns_theta_max 30.03
_diffrn_reflns_theta_min 1.38
_diffrn_standards_number 0
_exptl_absorpt_coefficient_mu 1.898
_exptl_absorpt_correction_T_max 0.764
_exptl_absorpt_correction_T_min 0.639
_exptl_absorpt_correction_type numerical
_exptl_absorpt_process_details
; 
    Higashi, T. (1999). Program for Absorption Correction. 
    Rigaku Corporation, Tokyo, Japan. 
;
_exptl_crystal_colour yellow
_exptl_crystal_density_diffrn 1.545
_exptl_crystal_description prism
_exptl_crystal_F_000 1392
_exptl_crystal_size_max 0.31
_exptl_crystal_size_mid 0.20
_exptl_crystal_size_min 0.14
_refine_diff_density_max 1.049
_refine_diff_density_min -0.852
_refine_diff_density_rms 0.103
_refine_ls_extinction_method none
_refine_ls_goodness_of_fit_ref 1.020
_refine_ls_hydrogen_treatment constr
_refine_ls_matrix_type full
_refine_ls_number_parameters 343
_refine_ls_number_reflns 8661
_refine_ls_number_restraints 0
_refine_ls_restrained_S_all 1.020
_refine_ls_R_factor_all 0.0422
_refine_ls_R_factor_gt 0.0308
_refine_ls_shift/su_max 0.001
_refine_ls_shift/su_mean 0.000
_refine_ls_structure_factor_coef Fsqd
_refine_ls_weighting_details 'calc w=1/[\s^2^(Fo^2^)+(0.0344P)^2^+0.0000P] where P=(Fo^2^+2Fc^2^)/3'
_refine_ls_weighting_scheme calc
_refine_ls_wR_factor_gt 0.0700
_refine_ls_wR_factor_ref 0.0772
_reflns_number_gt 6635
_reflns_number_total 8661
_reflns_threshold_expression I>2\s(I)
_cod_data_source_file ja202965y_si_002_3.cif
_cod_data_source_block CuI
_cod_database_code 4106383

loop_
_symmetry_equiv_pos_as_xyz
'x, y, z'
'-x, y+1/2, -z+1/2'
'-x, -y, -z'
'x, -y-1/2, z-1/2'

loop_
_atom_site_label
_atom_site_type_symbol
_atom_site_fract_x
_atom_site_fract_y
_atom_site_fract_z
_atom_site_U_iso_or_equiv
_atom_site_adp_type
_atom_site_occupancy
_atom_site_symmetry_multiplicity
_atom_site_calc_flag
_atom_site_refinement_flags
I1 I 0.824132(12) 0.460641(13) 0.232450(8) 0.02101(5) Uani 1 1 d .
Cu1 Cu 0.773133(19) 0.32055(2) 0.125515(14) 0.01295(7) Uani 1 1 d .
P1 P 0.64905(4) 0.19829(4) 0.09563(3) 0.01072(11) Uani 1 1 d .
P2 P 0.80311(4) 0.27216(4) 0.01275(3) 0.01007(11) Uani 1 1 d .
C1 C 0.67928(15) 0.03656(17) 0.10555(12) 0.0111(4) Uani 1 1 d .
C2 C 0.71948(15) -0.01040(18) 0.17619(12) 0.0133(4) Uani 1 1 d .
C3 C 0.74887(16) -0.12995(19) 0.18173(12) 0.0167(4) Uani 1 1 d .
H3 H 0.7770 -0.1616 0.2294 0.020 Uiso 1 1 calc R
C4 C 0.73825(17) -0.20468(19) 0.11933(13) 0.0192(5) Uani 1 1 d .
H4 H 0.7583 -0.2866 0.1244 0.023 Uiso 1 1 calc R
C5 C 0.69789(16) -0.15806(18) 0.04942(13) 0.0168(4) Uani 1 1 d .
H5 H 0.6903 -0.2081 0.0063 0.020 Uiso 1 1 calc R
C6 C 0.66875(15) -0.03806(17) 0.04286(12) 0.0127(4) Uani 1 1 d .
H6 H 0.6413 -0.0065 -0.0050 0.015 Uiso 1 1 calc R
C7 C 0.54135(15) 0.21060(18) 0.12461(11) 0.0136(4) Uani 1 1 d .
C8 C 0.50224(17) 0.3260(2) 0.12945(12) 0.0204(5) Uani 1 1 d .
C9 C 0.42139(18) 0.3318(2) 0.15369(13) 0.0281(6) Uani 1 1 d .
H9 H 0.3942 0.4087 0.1572 0.034 Uiso 1 1 calc R
C10 C 0.37954(18) 0.2278(3) 0.17286(14) 0.0313(6) Uani 1 1 d .
H10 H 0.3244 0.2344 0.1893 0.038 Uiso 1 1 calc R
C11 C 0.41762(17) 0.1153(2) 0.16815(13) 0.0262(6) Uani 1 1 d .
H11 H 0.3890 0.0443 0.1812 0.031 Uiso 1 1 calc R
C12 C 0.49761(16) 0.1067(2) 0.14431(11) 0.0172(5) Uani 1 1 d .
H12 H 0.5238 0.0290 0.1411 0.021 Uiso 1 1 calc R
C13 C 0.61837(15) 0.22200(16) -0.00566(11) 0.0106(4) Uani 1 1 d .
C14 C 0.52947(15) 0.20930(17) -0.04693(12) 0.0141(4) Uani 1 1 d .
H14 H 0.4827 0.1897 -0.0219 0.017 Uiso 1 1 calc R
C15 C 0.50854(16) 0.22474(18) -0.12360(12) 0.0152(4) Uani 1 1 d .
H15 H 0.4477 0.2166 -0.1510 0.018 Uiso 1 1 calc R
C16 C 0.57718(16) 0.25228(19) -0.16033(12) 0.0162(4) Uani 1 1 d .
H16 H 0.5635 0.2612 -0.2132 0.019 Uiso 1 1 calc R
C17 C 0.66500(16) 0.26666(18) -0.12024(11) 0.0145(4) Uani 1 1 d .
H17 H 0.7112 0.2860 -0.1459 0.017 Uiso 1 1 calc R
C18 C 0.68729(15) 0.25335(17) -0.04279(11) 0.0105(4) Uani 1 1 d .
C19 C 0.84942(14) 0.11845(17) 0.01120(11) 0.0111(4) Uani 1 1 d .
C20 C 0.90671(15) 0.07035(17) 0.07546(11) 0.0117(4) Uani 1 1 d .
C21 C 0.93551(16) -0.05020(17) 0.07263(12) 0.0145(4) Uani 1 1 d .
H21 H 0.9735 -0.0851 0.1158 0.017 Uiso 1 1 calc R
C22 C 0.91007(16) -0.11954(18) 0.00859(12) 0.0155(4) Uani 1 1 d .
H22 H 0.9305 -0.2011 0.0083 0.019 Uiso 1 1 calc R
C23 C 0.85504(16) -0.07099(18) -0.05497(12) 0.0156(4) Uani 1 1 d .
H23 H 0.8388 -0.1180 -0.0994 0.019 Uiso 1 1 calc R
C24 C 0.82375(15) 0.04706(17) -0.05330(11) 0.0126(4) Uani 1 1 d .
H24 H 0.7844 0.0800 -0.0964 0.015 Uiso 1 1 calc R
C25 C 0.86060(15) 0.36346(17) -0.04654(11) 0.0111(4) Uani 1 1 d .
C26 C 0.85302(16) 0.49096(18) -0.04605(11) 0.0134(4) Uani 1 1 d .
C27 C 0.90252(17) 0.55842(18) -0.08783(13) 0.0188(5) Uani 1 1 d .
H27 H 0.8983 0.6445 -0.0876 0.023 Uiso 1 1 calc R
C28 C 0.95729(17) 0.5041(2) -0.12947(13) 0.0197(5) Uani 1 1 d .
H28 H 0.9910 0.5523 -0.1566 0.024 Uiso 1 1 calc R
C29 C 0.96245(16) 0.3782(2) -0.13125(12) 0.0183(5) Uani 1 1 d .
H29 H 0.9989 0.3395 -0.1604 0.022 Uiso 1 1 calc R
C30 C 0.91409(16) 0.30930(18) -0.09019(12) 0.0154(4) Uani 1 1 d .
H30 H 0.9175 0.2232 -0.0919 0.018 Uiso 1 1 calc R
C31 C 0.72832(17) 0.06514(19) 0.24600(12) 0.0185(5) Uani 1 1 d .
H31A H 0.7739 0.0288 0.2865 0.022 Uiso 1 1 calc R
H31B H 0.6698 0.0680 0.2605 0.022 Uiso 1 1 calc R
H31C H 0.7470 0.1477 0.2363 0.022 Uiso 1 1 calc R
C32 C 0.5456(2) 0.4404(2) 0.10919(16) 0.0305(6) Uani 1 1 d .
H32A H 0.6037 0.4533 0.1446 0.037 Uiso 1 1 calc R
H32B H 0.5055 0.5096 0.1113 0.037 Uiso 1 1 calc R
H32C H 0.5559 0.4328 0.0585 0.037 Uiso 1 1 calc R
C33 C 0.93895(17) 0.14114(19) 0.14624(12) 0.0186(5) Uani 1 1 d .
H33A H 1.0052 0.1466 0.1574 0.022 Uiso 1 1 calc R
H33B H 0.9197 0.1001 0.1875 0.022 Uiso 1 1 calc R
H33C H 0.9130 0.2230 0.1401 0.022 Uiso 1 1 calc R
C34 C 0.79431(19) 0.55525(18) -0.00176(14) 0.0222(5) Uani 1 1 d .
H34A H 0.8077 0.6424 -0.0002 0.027 Uiso 1 1 calc R
H34B H 0.8067 0.5229 0.0493 0.027 Uiso 1 1 calc R
H34C H 0.7303 0.5422 -0.0256 0.027 Uiso 1 1 calc R

loop_
_atom_site_aniso_label
_atom_site_aniso_U_11
_atom_site_aniso_U_22
_atom_site_aniso_U_33
_atom_site_aniso_U_23
_atom_site_aniso_U_13
_atom_site_aniso_U_12
I1 0.02914(10) 0.02113(8) 0.01261(8) -0.00684(5) 0.00432(6) -0.00739(6)
Cu1 0.01692(15) 0.01191(11) 0.00974(12) -0.00206(9) 0.00235(10) -0.00101(10)
P1 0.0129(3) 0.0104(2) 0.0094(2) -0.00091(18) 0.0035(2) 0.0001(2)
P2 0.0114(3) 0.0102(2) 0.0088(2) 0.00008(18) 0.0026(2) 0.0008(2)
C1 0.0095(10) 0.0115(8) 0.0140(10) -0.0004(7) 0.0061(8) -0.0003(8)
C2 0.0121(11) 0.0150(9) 0.0141(10) 0.0013(8) 0.0059(8) -0.0001(8)
C3 0.0173(12) 0.0189(10) 0.0155(10) 0.0050(8) 0.0068(9) 0.0037(9)
C4 0.0199(13) 0.0129(9) 0.0270(12) 0.0002(8) 0.0098(10) 0.0009(9)
C5 0.0178(12) 0.0141(9) 0.0207(11) -0.0038(8) 0.0090(9) -0.0003(9)
C6 0.0128(11) 0.0133(9) 0.0130(10) -0.0001(7) 0.0050(8) -0.0015(8)
C7 0.0152(11) 0.0186(9) 0.0073(9) -0.0024(7) 0.0032(8) 0.0024(9)
C8 0.0218(13) 0.0245(11) 0.0137(10) -0.0032(8) 0.0014(9) 0.0086(10)
C9 0.0221(14) 0.0394(14) 0.0216(12) -0.0092(10) 0.0023(11) 0.0147(12)
C10 0.0156(13) 0.0592(17) 0.0208(12) -0.0146(12) 0.0076(10) 0.0039(13)
C11 0.0175(13) 0.0429(14) 0.0194(12) -0.0061(11) 0.0064(10) -0.0059(12)
C12 0.0165(12) 0.0237(10) 0.0124(10) -0.0047(8) 0.0050(9) -0.0018(9)
C13 0.0151(11) 0.0091(8) 0.0078(9) -0.0007(7) 0.0027(8) 0.0019(8)
C14 0.0133(11) 0.0134(9) 0.0156(10) 0.0000(8) 0.0032(8) -0.0003(8)
C15 0.0144(11) 0.0156(9) 0.0137(10) -0.0002(8) -0.0011(8) -0.0003(9)
C16 0.0169(12) 0.0186(9) 0.0115(10) 0.0028(8) -0.0003(9) 0.0003(9)
C17 0.0165(12) 0.0156(9) 0.0116(9) 0.0034(8) 0.0032(8) 0.0010(9)
C18 0.0121(11) 0.0089(8) 0.0102(9) 0.0004(7) 0.0022(8) 0.0018(8)
C19 0.0103(10) 0.0097(8) 0.0147(9) -0.0003(7) 0.0058(8) 0.0005(8)
C20 0.0118(11) 0.0128(8) 0.0114(9) 0.0007(7) 0.0047(8) -0.0006(8)
C21 0.0162(12) 0.0139(9) 0.0140(10) 0.0031(7) 0.0050(9) 0.0032(8)
C22 0.0151(12) 0.0117(9) 0.0206(11) -0.0004(8) 0.0059(9) 0.0013(8)
C23 0.0180(12) 0.0129(9) 0.0168(10) -0.0045(8) 0.0059(9) -0.0011(9)
C24 0.0140(11) 0.0144(9) 0.0098(9) 0.0019(7) 0.0035(8) 0.0007(8)
C25 0.0110(10) 0.0114(8) 0.0112(9) 0.0008(7) 0.0030(8) -0.0010(8)
C26 0.0175(11) 0.0124(8) 0.0108(9) -0.0013(7) 0.0038(8) -0.0001(9)
C27 0.0243(14) 0.0131(9) 0.0190(11) -0.0010(8) 0.0050(10) -0.0026(9)
C28 0.0225(13) 0.0196(10) 0.0189(11) 0.0034(9) 0.0085(10) -0.0061(10)
C29 0.0194(13) 0.0205(10) 0.0178(11) 0.0005(8) 0.0101(9) 0.0024(9)
C30 0.0187(12) 0.0132(9) 0.0157(10) 0.0012(8) 0.0070(9) 0.0018(9)
C31 0.0231(13) 0.0214(10) 0.0108(10) 0.0014(8) 0.0033(9) 0.0034(9)
C32 0.0386(18) 0.0166(10) 0.0358(15) -0.0001(10) 0.0071(13) 0.0102(11)
C33 0.0194(13) 0.0184(10) 0.0157(10) -0.0023(8) -0.0009(9) 0.0037(9)
C34 0.0324(15) 0.0129(9) 0.0247(12) -0.0006(8) 0.0138(11) 0.0040(10)

loop_
_atom_type_symbol
_atom_type_description
_atom_type_scat_dispersion_real
_atom_type_scat_dispersion_imag
_atom_type_scat_source
C C 0.0033 0.0016 'International Tables Vol C Tables 4.2.6.8 and 6.1.1.4'
H H 0.0000 0.0000 'International Tables Vol C Tables 4.2.6.8 and 6.1.1.4'
Cu Cu 0.3201 1.2651 'International Tables Vol C Tables 4.2.6.8 and 6.1.1.4'
I I -0.4742 1.8119 'International Tables Vol C Tables 4.2.6.8 and 6.1.1.4'
P P 0.1023 0.0942 'International Tables Vol C Tables 4.2.6.8 and 6.1.1.4'

loop_
_geom_angle_atom_site_label_1
_geom_angle_atom_site_label_2
_geom_angle_atom_site_label_3
_geom_angle
P1 Cu1 P2 87.88(2)
P1 Cu1 I1 130.806(18)
P2 Cu1 I1 140.735(19)
C7 P1 C13 104.07(10)
C7 P1 C1 105.16(9)
C13 P1 C1 103.89(9)
C7 P1 Cu1 128.84(7)
C13 P1 Cu1 99.76(7)
C1 P1 Cu1 112.06(7)
C18 P2 C19 102.03(9)
C18 P2 C25 104.66(9)
C19 P2 C25 105.26(9)
C18 P2 Cu1 99.93(7)
C19 P2 Cu1 112.57(7)
C25 P2 Cu1 128.77(6)
C6 C1 C2 119.45(18)
C6 C1 P1 120.63(15)
C2 C1 P1 119.76(15)
C3 C2 C1 118.97(18)
C3 C2 C31 119.69(19)
C1 C2 C31 121.31(18)
C2 C3 C4 121.7(2)
C3 C4 C5 119.2(2)
C6 C5 C4 119.79(19)
C5 C6 C1 120.9(2)
C12 C7 C8 119.2(2)
C12 C7 P1 120.96(16)
C8 C7 P1 119.86(17)
C9 C8 C7 118.1(2)
C9 C8 C32 120.2(2)
C7 C8 C32 121.7(2)
C10 C9 C8 121.6(2)
C11 C10 C9 120.3(2)
C10 C11 C12 119.4(2)
C11 C12 C7 121.4(2)
C14 C13 C18 119.32(18)
C14 C13 P1 122.17(16)
C18 C13 P1 118.51(16)
C15 C14 C13 121.0(2)
C14 C15 C16 119.5(2)
C17 C16 C15 120.1(2)
C16 C17 C18 121.2(2)
C17 C18 C13 118.8(2)
C17 C18 P2 122.68(17)
C13 C18 P2 118.56(15)
C24 C19 C20 120.08(17)
C24 C19 P2 119.70(15)
C20 C19 P2 120.15(15)
C21 C20 C19 117.76(18)
C21 C20 C33 118.70(18)
C19 C20 C33 123.54(18)
C22 C21 C20 121.64(19)
C23 C22 C21 120.36(18)
C22 C23 C24 119.29(19)
C23 C24 C19 120.85(19)
C30 C25 C26 119.27(18)
C30 C25 P2 121.22(14)
C26 C25 P2 119.47(16)
C27 C26 C25 118.1(2)
C27 C26 C34 119.84(18)
C25 C26 C34 122.02(19)
C28 C27 C26 122.22(19)
C27 C28 C29 119.2(2)
C30 C29 C28 119.6(2)
C29 C30 C25 121.47(19)

loop_
_geom_bond_atom_site_label_1
_geom_bond_atom_site_label_2
_geom_bond_distance
I1 Cu1 2.4798(3)
Cu1 P1 2.2761(6)
Cu1 P2 2.2769(6)
P1 C7 1.828(2)
P1 C13 1.831(2)
P1 C1 1.8376(19)
P2 C18 1.833(2)
P2 C19 1.8345(19)
P2 C25 1.836(2)
C1 C6 1.393(3)
C1 C2 1.402(3)
C2 C3 1.386(3)
C2 C31 1.508(3)
C3 C4 1.390(3)
C4 C5 1.390(3)
C5 C6 1.390(3)
C7 C12 1.408(3)
C7 C8 1.413(3)
C8 C9 1.393(4)
C8 C32 1.505(3)
C9 C10 1.391(4)
C10 C11 1.377(4)
C11 C12 1.379(3)
C13 C14 1.396(3)
C13 C18 1.409(3)
C14 C15 1.382(3)
C15 C16 1.391(3)
C16 C17 1.378(3)
C17 C18 1.393(3)
C19 C24 1.401(3)
C19 C20 1.403(3)
C20 C21 1.402(3)
C20 C33 1.500(3)
C21 C22 1.382(3)
C22 C23 1.381(3)
C23 C24 1.386(3)
C25 C30 1.393(3)
C25 C26 1.409(3)
C26 C27 1.398(3)
C26 C34 1.507(3)
C27 C28 1.382(3)
C28 C29 1.390(3)
C29 C30 1.387(3)
